data_7101052
loop_
_publ_author_name
'Yanqiong Sun'
'Jie Zhang'
'Guo-Yu Yang'

_publ_section_title
;
Two novel luminescent lanthanide sulfate-carboxylates
with unusual 2-D bamboo-raft-like structure based on the linkages of
left- and right-handed helical tubes involving in-situ decarboxylation
;
_journal_name_full 'Chemical Communications'
_journal_paper_doi 10.1039/b602034h
_journal_year 2006
_chemical_formula_moiety 'C4 H5 Eu N2 O7 S'
_chemical_formula_sum 'C4 H5 Eu N2 O7 S'
_chemical_formula_weight 377.12
_space_group_IT_number 14
_symmetry_cell_setting monoclinic
_symmetry_space_group_name_Hall '-P 2ybc'
_symmetry_space_group_name_H-M 'P 1 21/c 1'
_cell_angle_alpha 90.00
_cell_angle_beta 107.922(2)
_cell_angle_gamma 90.00
_cell_formula_units_Z 4
_cell_length_a 11.209(2)
_cell_length_b 6.5406(11)
_cell_length_c 12.203(2)
_cell_measurement_temperature 293(2)
_cell_volume 851.2(3)
_diffrn_ambient_temperature 293(2)
_exptl_crystal_density_diffrn 2.943
_cod_original_sg_symbol_H-M 'P 21/c'
_cod_database_code 7101052

loop_
_symmetry_equiv_pos_as_xyz
'x, y, z'
'-x, y+1/2, -z+1/2'
'-x, -y, -z'
'x, -y-1/2, z-1/2'

loop_
_atom_site_label
_atom_site_type_symbol
_atom_site_fract_x
_atom_site_fract_y
_atom_site_fract_z
_atom_site_U_iso_or_equiv
_atom_site_adp_type
_atom_site_occupancy
_atom_site_symmetry_multiplicity
_atom_site_calc_flag
_atom_site_refinement_flags
_atom_site_disorder_assembly
_atom_site_disorder_group
Eu Eu 0.161464(15) 0.14159(3) 0.605979(13) 0.00810(9) Uani 1 1 d . . .
S S -0.16314(8) 0.32110(14) 0.45557(8) 0.01219(19) Uani 1 1 d . . .
C1 C 0.5136(4) 0.2604(7) 0.4992(3) 0.0179(8) Uani 1 1 d . . .
H1A H 0.5474 0.2777 0.4391 0.022 Uiso 1 1 calc R . .
C2 C 0.4931(4) 0.2288(8) 0.6715(3) 0.0231(9) Uani 1 1 d . . .
H2A H 0.5136 0.2209 0.7513 0.028 Uiso 1 1 calc R . .
C3 C 0.3909(3) 0.2337(6) 0.4911(3) 0.0125(7) Uani 1 1 d . . .
C4 C 0.2756(3) 0.2231(6) 0.3916(3) 0.0115(7) Uani 1 1 d . . .
N1 N 0.5766(3) 0.2563(6) 0.6144(3) 0.0222(7) Uani 1 1 d . . .
H1B H 0.6563 0.2691 0.6451 0.027 Uiso 1 1 calc R . .
N2 N 0.3782(3) 0.2147(6) 0.6001(2) 0.0158(6) Uani 1 1 d . . .
O1 O 0.2818(3) 0.2769(5) 0.2946(2) 0.0177(6) Uani 1 1 d . . .
O2 O 0.1784(3) 0.1591(4) 0.4123(2) 0.0155(6) Uani 1 1 d . . .
O3 O -0.1344(3) 0.5017(5) 0.3979(2) 0.0213(6) Uani 1 1 d . . .
O4 O -0.1988(3) 0.3765(4) 0.5569(3) 0.0249(7) Uani 1 1 d . . .
O5 O -0.2617(3) 0.1958(4) 0.3734(3) 0.0194(6) Uani 1 1 d . . .
O6 O -0.0514(2) 0.1819(4) 0.4893(2) 0.0137(5) Uani 1 1 d . . .
O1W O 0.0422(3) 0.0239(5) 0.7252(2) 0.0269(7) Uani 1 1 d . . .
H11 H 0.0718 -0.0349 0.7897 0.080 Uiso 1 1 d R . .
H12 H -0.0202 -0.0405 0.6853 0.080 Uiso 1 1 d R . .

loop_
_atom_site_aniso_label
_atom_site_aniso_U_11
_atom_site_aniso_U_22
_atom_site_aniso_U_33
_atom_site_aniso_U_23
_atom_site_aniso_U_13
_atom_site_aniso_U_12
Eu 0.00807(12) 0.00823(13) 0.00700(12) -0.00009(5) 0.00083(8) -0.00011(6)
S 0.0093(4) 0.0087(4) 0.0162(4) -0.0011(3) 0.0004(3) 0.0011(3)
C1 0.0147(17) 0.024(2) 0.0155(17) 0.0008(15) 0.0050(14) -0.0014(16)
C2 0.021(2) 0.032(3) 0.0136(18) 0.0014(17) 0.0013(15) -0.0068(19)
C3 0.0122(16) 0.0153(19) 0.0092(16) 0.0020(14) 0.0023(13) 0.0010(14)
C4 0.0129(16) 0.0105(17) 0.0107(16) -0.0021(13) 0.0031(13) 0.0020(14)
N1 0.0107(15) 0.030(2) 0.0214(17) -0.0008(15) -0.0010(13) -0.0033(15)
N2 0.0129(15) 0.0245(18) 0.0083(14) 0.0007(13) 0.0007(12) -0.0037(14)
O1 0.0172(13) 0.0257(16) 0.0101(12) 0.0026(11) 0.0040(10) 0.0023(12)
O2 0.0124(13) 0.0230(15) 0.0091(12) -0.0014(10) 0.0002(10) -0.0037(10)
O3 0.0231(14) 0.0112(15) 0.0257(15) 0.0032(11) 0.0018(12) 0.0018(12)
O4 0.0257(17) 0.0255(17) 0.0265(16) -0.0102(12) 0.0123(14) -0.0007(13)
O5 0.0139(13) 0.0125(13) 0.0256(14) -0.0035(12) -0.0028(11) -0.0001(11)
O6 0.0093(12) 0.0107(12) 0.0175(13) -0.0003(10) -0.0009(10) 0.0027(10)
O1W 0.0232(15) 0.044(2) 0.0126(13) -0.0005(13) 0.0037(11) -0.0181(14)

loop_
_geom_bond_atom_site_label_1
_geom_bond_atom_site_label_2
_geom_bond_distance
_geom_bond_site_symmetry_2
_geom_bond_publ_flag
Eu O1 2.344(3) 4_566 ?
Eu O3 2.351(3) 3_566 ?
Eu O1W 2.386(3) . ?
Eu O6 2.387(3) . ?
Eu O2 2.431(3) . ?
Eu O5 2.453(3) 3_556 ?
Eu N2 2.499(3) . ?
Eu O6 2.543(3) 3_556 ?
Eu S 3.1195(11) 3_556 ?
Eu Eu 4.1786(6) 3_556 ?
Eu H12 2.7778 . ?
S O4 1.457(3) . ?
S O3 1.460(3) . ?
S O5 1.489(3) . ?
S O6 1.500(3) . ?
S Eu 3.1195(11) 3_556 ?
C1 C3 1.361(5) . ?
C1 N1 1.366(5) . ?
C1 H1A 0.9300 . ?
C2 N2 1.318(5) . ?
C2 N1 1.340(5) . ?
C2 H2A 0.9300 . ?
C3 N2 1.385(4) . ?
C3 C4 1.478(5) . ?
C4 O1 1.256(4) . ?
C4 O2 1.264(5) . ?
N1 H1B 0.8600 . ?
O1 Eu 2.344(3) 4_565 ?
O3 Eu 2.351(3) 3_566 ?
O5 Eu 2.453(3) 3_556 ?
O6 Eu 2.543(3) 3_556 ?
O1W H11 0.8468 . ?
O1W H12 0.8336 . ?
